data_1549357
loop_
_publ_author_name
'Kumar, Amit'
'Feller, Moran'
'Ben-David, Yehoshoa'
'Diskin-Posner, Yael'
'Milstein, David'

_publ_section_title
;
 Formal oxidative addition of a C-H bond by a 16e iridium(i) complex
 involves metal-ligand cooperation.
;
_journal_issue 42
_journal_name_full 'Chemical communications (Cambridge, England)'
_journal_page_first 5365
_journal_page_last 5368
_journal_paper_doi 10.1039/c8cc01885e
_journal_volume 54
_journal_year 2018
_chemical_formula_moiety 'C37 H54 Ir N P2'
_chemical_formula_sum 'C37 H54 Ir N P2'
_chemical_formula_weight 766.95
_space_group_crystal_system triclinic
_space_group_IT_number 2
_space_group_name_Hall '-P 1'
_space_group_name_H-M_alt 'P -1'
_symmetry_space_group_name_Hall '-P 1'
_symmetry_space_group_name_H-M 'P -1'
_atom_sites_solution_hydrogens mixed
_audit_creation_method SHELXL-2014/7
_audit_update_record
;
2018-03-05 deposited with the CCDC.
2018-05-01 downloaded from the CCDC.
;
_cell_angle_alpha 93.180(3)
_cell_angle_beta 92.823(3)
_cell_angle_gamma 95.767(4)
_cell_formula_units_Z 2
_cell_length_a 9.1192(4)
_cell_length_b 10.6683(5)
_cell_length_c 17.8231(5)
_cell_measurement_reflns_used 11899
_cell_measurement_temperature 100(2)
_cell_measurement_theta_max 29.7610
_cell_measurement_theta_min 3.6390
_cell_volume 1719.89(12)
_computing_cell_refinement 'CrysAlisPro 1.171.39.4c (Rigaku OD, 2015)'
_computing_data_collection 'CrysAlisPro 1.171.39.4c (Rigaku OD, 2015)'
_computing_data_reduction 'CrysAlisPro 1.171.39.4c (Rigaku OD, 2015)'
_computing_structure_refinement 'SHELXL-2014/7 (Sheldrick, 2014)'
_computing_structure_solution 'ShelXT (Sheldrick, 2015)'
_diffrn_ambient_temperature 100(2)
_diffrn_measured_fraction_theta_full 0.997
_diffrn_measured_fraction_theta_max 0.996
_diffrn_measurement_device_type 'XtaLAB Pro: Kappa dual home/near'
_diffrn_measurement_method '\w scans'
_diffrn_radiation_type MoK\a
_diffrn_radiation_wavelength 0.71073
_diffrn_reflns_av_R_equivalents 0.0614
_diffrn_reflns_av_unetI/netI 0.0525
_diffrn_reflns_Laue_measured_fraction_full 0.997
_diffrn_reflns_Laue_measured_fraction_max 0.996
_diffrn_reflns_limit_h_max 11
_diffrn_reflns_limit_h_min -11
_diffrn_reflns_limit_k_max 13
_diffrn_reflns_limit_k_min -13
_diffrn_reflns_limit_l_max 23
_diffrn_reflns_limit_l_min -23
_diffrn_reflns_number 32278
_diffrn_reflns_point_group_measured_fraction_full 0.997
_diffrn_reflns_point_group_measured_fraction_max 0.996
_diffrn_reflns_theta_full 25.242
_diffrn_reflns_theta_max 27.485
_diffrn_reflns_theta_min 3.394
_exptl_absorpt_coefficient_mu 4.000
_exptl_absorpt_correction_T_max 0.998
_exptl_absorpt_correction_T_min 0.982
_exptl_absorpt_correction_type analytical
_exptl_absorpt_process_details
;
CrysAlisPro 1.171.39.4c (Rigaku Oxford Diffraction, 2015)
Analytical numeric absorption correction using a multifaceted crystal
            model based on expressions derived by R.C. Clark & J.S. Reid.
(Clark, R. C. & Reid, J. S. (1995). Acta Cryst. A51, 887-897)
Empirical absorption correction using spherical harmonics,
 implemented in SCALE3 ABSPACK scaling algorithm.
;
_exptl_crystal_colour colourless
_exptl_crystal_density_diffrn 1.481
_exptl_crystal_description plate
_exptl_crystal_F_000 780
_exptl_crystal_size_max 0.157
_exptl_crystal_size_mid 0.027
_exptl_crystal_size_min 0.013
_refine_diff_density_max 1.782
_refine_diff_density_min -1.797
_refine_diff_density_rms 0.134
_refine_ls_extinction_method none
_refine_ls_goodness_of_fit_ref 1.035
_refine_ls_hydrogen_treatment mixed
_refine_ls_matrix_type full
_refine_ls_number_parameters 383
_refine_ls_number_reflns 7852
_refine_ls_number_restraints 0
_refine_ls_restrained_S_all 1.035
_refine_ls_R_factor_all 0.0384
_refine_ls_R_factor_gt 0.0306
_refine_ls_shift/su_max 0.001
_refine_ls_shift/su_mean 0.000
_refine_ls_structure_factor_coef Fsqd
_refine_ls_weighting_details 'w=1/[\s^2^(Fo^2^)+(0.0344P)^2^] where P=(Fo^2^+2Fc^2^)/3'
_refine_ls_weighting_scheme calc
_refine_ls_wR_factor_gt 0.0667
_refine_ls_wR_factor_ref 0.0692
_reflns_Friedel_coverage 0.000
_reflns_number_gt 6949
_reflns_number_total 7852
_reflns_threshold_expression 'I > 2\s(I)'
_cod_data_source_file c8cc01885e2.cif
_cod_data_source_block m1980
_cod_depositor_comments 'Adding full bibliography for 1549357.cif.'
_cod_database_code 1549357
_shelx_shelxl_version_number 2014/7
_shelx_space_group_comment
;
The symmetry employed for this shelxl refinement is uniquely defined
by the following loop, which should always be used as a source of
symmetry information in preference to the above space-group names.
They are only intended as comments.
;
_shelx_estimated_absorpt_t_min 0.572
_shelx_estimated_absorpt_t_max 0.950

loop_
_space_group_symop_operation_xyz
'x, y, z'
'-x, -y, -z'

loop_
_atom_site_label
_atom_site_type_symbol
_atom_site_fract_x
_atom_site_fract_y
_atom_site_fract_z
_atom_site_U_iso_or_equiv
_atom_site_adp_type
_atom_site_occupancy
_atom_site_site_symmetry_order
_atom_site_calc_flag
_atom_site_refinement_flags_posn
_atom_site_refinement_flags_adp
Ir1 Ir 0.36059(2) 0.65194(2) 0.22700(2) 0.01464(5) Uani 1 1 d . .
H1 H 0.4996 0.6174 0.1744 0.049(13) Uiso 1 1 d R .
P1 P 0.23891(9) 0.45412(8) 0.19651(5) 0.01625(17) Uani 1 1 d . .
P2 P 0.54389(9) 0.81046(8) 0.26801(5) 0.01749(18) Uani 1 1 d . .
N1 N 0.4622(3) 0.5519(3) 0.31225(16) 0.0182(6) Uani 1 1 d . .
C1 C 0.2512(4) 0.3925(3) 0.29108(18) 0.0196(7) Uani 1 1 d . .
H1A H 0.1672 0.4170 0.3197 0.024 Uiso 1 1 calc R U
H1B H 0.2442 0.2992 0.2862 0.024 Uiso 1 1 calc R U
C2 C 0.3936(4) 0.4422(3) 0.3337(2) 0.0226(8) Uani 1 1 d . .
C3 C 0.4526(4) 0.3798(4) 0.3921(2) 0.0344(10) Uani 1 1 d . .
H3 H 0.4020 0.3039 0.4071 0.041 Uiso 1 1 calc R U
C4 C 0.5844(5) 0.4275(4) 0.4285(3) 0.0436(12) Uani 1 1 d . .
H4 H 0.6249 0.3860 0.4693 0.052 Uiso 1 1 calc R U
C5 C 0.6569(4) 0.5371(4) 0.4045(2) 0.0367(10) Uani 1 1 d . .
H5 H 0.7490 0.5709 0.4283 0.044 Uiso 1 1 calc R U
C6 C 0.5946(4) 0.5977(3) 0.3456(2) 0.0244(8) Uani 1 1 d . .
C7 C 0.6723(4) 0.7124(3) 0.3141(2) 0.0227(7) Uani 1 1 d . .
H7A H 0.7421 0.6852 0.2772 0.027 Uiso 1 1 calc R U
H7B H 0.7303 0.7637 0.3554 0.027 Uiso 1 1 calc R U
C8 C 0.3440(4) 0.3449(3) 0.1369(2) 0.0234(8) Uani 1 1 d . .
C9 C 0.4940(4) 0.3355(3) 0.1784(2) 0.0294(9) Uani 1 1 d . .
H9A H 0.5443 0.4204 0.1900 0.044 Uiso 1 1 calc R U
H9B H 0.5548 0.2866 0.1464 0.044 Uiso 1 1 calc R U
H9C H 0.4785 0.2934 0.2253 0.044 Uiso 1 1 calc R U
C10 C 0.3751(5) 0.4007(4) 0.0614(2) 0.0303(9) Uani 1 1 d . .
H10A H 0.2826 0.4215 0.0372 0.046 Uiso 1 1 calc R U
H10B H 0.4187 0.3389 0.0289 0.046 Uiso 1 1 calc R U
H10C H 0.4440 0.4774 0.0698 0.046 Uiso 1 1 calc R U
C11 C 0.2662(4) 0.2110(3) 0.1220(2) 0.0298(9) Uani 1 1 d . .
H11A H 0.2376 0.1771 0.1698 0.045 Uiso 1 1 calc R U
H11B H 0.3334 0.1569 0.0981 0.045 Uiso 1 1 calc R U
H11C H 0.1779 0.2133 0.0887 0.045 Uiso 1 1 calc R U
C12 C 0.0351(4) 0.4253(3) 0.16949(19) 0.0206(7) Uani 1 1 d . .
C13 C -0.0441(4) 0.5275(3) 0.2104(2) 0.0269(8) Uani 1 1 d . .
H13A H -0.0269 0.5237 0.2649 0.040 Uiso 1 1 calc R U
H13B H -0.1503 0.5131 0.1972 0.040 Uiso 1 1 calc R U
H13C H -0.0055 0.6108 0.1952 0.040 Uiso 1 1 calc R U
C14 C -0.0384(4) 0.2970(3) 0.1903(2) 0.0255(8) Uani 1 1 d . .
H14A H 0.0022 0.2293 0.1611 0.038 Uiso 1 1 calc R U
H14B H -0.1451 0.2925 0.1790 0.038 Uiso 1 1 calc R U
H14C H -0.0191 0.2872 0.2442 0.038 Uiso 1 1 calc R U
C15 C 0.0119(4) 0.4401(4) 0.0844(2) 0.0283(8) Uani 1 1 d . .
H15A H 0.0633 0.5206 0.0715 0.043 Uiso 1 1 calc R U
H15B H -0.0938 0.4387 0.0711 0.043 Uiso 1 1 calc R U
H15C H 0.0516 0.3705 0.0565 0.043 Uiso 1 1 calc R U
C16 C 0.6629(4) 0.8920(3) 0.1976(2) 0.0235(8) Uani 1 1 d . .
C17 C 0.6863(4) 0.7980(4) 0.1321(2) 0.0284(8) Uani 1 1 d . .
H17A H 0.7295 0.7251 0.1516 0.043 Uiso 1 1 calc R U
H17B H 0.7531 0.8391 0.0973 0.043 Uiso 1 1 calc R U
H17C H 0.5912 0.7698 0.1054 0.043 Uiso 1 1 calc R U
C18 C 0.5817(4) 0.9977(3) 0.1660(2) 0.0305(9) Uani 1 1 d . .
H18A H 0.4807 0.9644 0.1491 0.046 Uiso 1 1 calc R U
H18B H 0.6335 1.0313 0.1234 0.046 Uiso 1 1 calc R U
H18C H 0.5788 1.0654 0.2053 0.046 Uiso 1 1 calc R U
C19 C 0.8179(4) 0.9439(4) 0.2317(2) 0.0320(9) Uani 1 1 d . .
H19A H 0.8078 1.0035 0.2745 0.048 Uiso 1 1 calc R U
H19B H 0.8738 0.9871 0.1934 0.048 Uiso 1 1 calc R U
H19C H 0.8702 0.8738 0.2487 0.048 Uiso 1 1 calc R U
C20 C 0.5049(4) 0.9293(3) 0.3459(2) 0.0227(7) Uani 1 1 d . .
C21 C 0.3658(4) 0.9909(4) 0.3224(2) 0.0276(8) Uani 1 1 d . .
H21A H 0.3843 1.0388 0.2779 0.041 Uiso 1 1 calc R U
H21B H 0.3407 1.0479 0.3638 0.041 Uiso 1 1 calc R U
H21C H 0.2835 0.9252 0.3106 0.041 Uiso 1 1 calc R U
C22 C 0.6295(4) 1.0339(4) 0.3693(2) 0.0299(9) Uani 1 1 d . .
H22A H 0.7196 0.9958 0.3831 0.045 Uiso 1 1 calc R U
H22B H 0.6008 1.0850 0.4124 0.045 Uiso 1 1 calc R U
H22C H 0.6475 1.0875 0.3271 0.045 Uiso 1 1 calc R U
C23 C 0.4748(4) 0.8537(4) 0.4158(2) 0.0293(8) Uani 1 1 d . .
H23A H 0.4041 0.7798 0.4017 0.044 Uiso 1 1 calc R U
H23B H 0.4339 0.9072 0.4543 0.044 Uiso 1 1 calc R U
H23C H 0.5674 0.8259 0.4359 0.044 Uiso 1 1 calc R U
C24 C 0.2674(3) 0.7477(3) 0.14165(18) 0.0160(7) Uani 1 1 d . .
C25 C 0.1648(4) 0.8355(3) 0.1537(2) 0.0214(7) Uani 1 1 d . .
H25 H 0.1309 0.8485 0.2028 0.026 Uiso 1 1 calc R U
C26 C 0.1112(4) 0.9039(3) 0.0961(2) 0.0247(8) Uani 1 1 d . .
H26 H 0.0425 0.9629 0.1070 0.030 Uiso 1 1 calc R U
C27 C 0.1549(4) 0.8885(4) 0.0238(2) 0.0274(8) Uani 1 1 d . .
H27 H 0.1185 0.9364 -0.0151 0.033 Uiso 1 1 calc R U
C28 C 0.2535(4) 0.8012(3) 0.0095(2) 0.0263(8) Uani 1 1 d . .
H28 H 0.2853 0.7881 -0.0400 0.032 Uiso 1 1 calc R U
C29 C 0.3065(4) 0.7324(3) 0.06677(19) 0.0219(7) Uani 1 1 d . .
H29 H 0.3726 0.6719 0.0547 0.026 Uiso 1 1 calc R U
C30 C 0.2084(3) 0.6917(3) 0.30551(19) 0.0176(7) Uani 1 1 d . .
C31 C 0.1336(4) 0.7081(3) 0.3589(2) 0.0206(7) Uani 1 1 d . .
C32 C 0.0608(4) 0.7324(3) 0.42689(19) 0.0214(7) Uani 1 1 d . .
C33 C 0.0731(4) 0.6554(4) 0.4867(2) 0.0321(9) Uani 1 1 d . .
H33 H 0.1259 0.5833 0.4812 0.039 Uiso 1 1 calc R U
C34 C 0.0100(5) 0.6811(5) 0.5544(2) 0.0414(11) Uani 1 1 d . .
H34 H 0.0217 0.6280 0.5948 0.050 Uiso 1 1 calc R U
C35 C -0.0691(4) 0.7830(4) 0.5628(2) 0.0354(10) Uani 1 1 d . .
H35 H -0.1114 0.8012 0.6094 0.042 Uiso 1 1 calc R U
C36 C -0.0874(4) 0.8588(4) 0.5042(2) 0.0306(9) Uani 1 1 d . .
H36 H -0.1453 0.9277 0.5096 0.037 Uiso 1 1 calc R U
C37 C -0.0212(4) 0.8351(3) 0.4367(2) 0.0254(8) Uani 1 1 d . .
H37 H -0.0321 0.8896 0.3969 0.031 Uiso 1 1 calc R U

loop_
_atom_site_aniso_label
_atom_site_aniso_U_11
_atom_site_aniso_U_22
_atom_site_aniso_U_33
_atom_site_aniso_U_23
_atom_site_aniso_U_13
_atom_site_aniso_U_12
Ir1 0.01714(8) 0.01622(7) 0.01134(7) 0.00228(5) 0.00493(5) 0.00277(5)
P1 0.0190(4) 0.0179(4) 0.0120(4) 0.0017(3) 0.0036(3) 0.0009(3)
P2 0.0191(4) 0.0168(4) 0.0168(4) 0.0015(3) 0.0049(3) 0.0007(3)
N1 0.0202(14) 0.0203(14) 0.0140(14) 0.0029(11) 0.0010(11) 0.0001(12)
C1 0.0246(18) 0.0208(17) 0.0136(16) 0.0041(13) 0.0021(14) 0.0005(15)
C2 0.0274(19) 0.0232(18) 0.0171(18) 0.0034(14) 0.0016(15) 0.0009(15)
C3 0.040(2) 0.032(2) 0.030(2) 0.0149(18) -0.0071(18) -0.0070(18)
C4 0.050(3) 0.040(2) 0.040(3) 0.022(2) -0.020(2) -0.001(2)
C5 0.032(2) 0.038(2) 0.038(2) 0.0140(19) -0.0161(19) -0.0064(18)
C6 0.0254(19) 0.0226(18) 0.0244(19) 0.0029(15) -0.0027(15) 0.0003(15)
C7 0.0195(17) 0.0212(17) 0.027(2) 0.0028(15) 0.0005(15) 0.0015(14)
C8 0.0262(19) 0.0246(18) 0.0206(18) 0.0004(15) 0.0081(15) 0.0059(15)
C9 0.028(2) 0.0251(19) 0.037(2) -0.0016(17) 0.0072(17) 0.0070(16)
C10 0.040(2) 0.029(2) 0.022(2) -0.0058(16) 0.0145(17) 0.0034(18)
C11 0.037(2) 0.0216(18) 0.030(2) -0.0025(16) 0.0073(17) 0.0006(17)
C12 0.0174(17) 0.0266(18) 0.0171(17) 0.0034(14) -0.0010(14) -0.0012(14)
C13 0.0183(17) 0.0288(19) 0.033(2) 0.0010(16) 0.0024(16) 0.0015(15)
C14 0.0235(19) 0.0285(19) 0.0231(19) 0.0043(16) 0.0014(15) -0.0053(16)
C15 0.031(2) 0.035(2) 0.0178(18) 0.0072(16) -0.0016(15) -0.0022(17)
C16 0.0245(18) 0.0213(17) 0.0251(19) 0.0034(15) 0.0115(15) -0.0008(15)
C17 0.031(2) 0.030(2) 0.024(2) -0.0010(16) 0.0151(16) -0.0012(17)
C18 0.042(2) 0.0245(19) 0.027(2) 0.0119(16) 0.0122(17) 0.0017(17)
C19 0.027(2) 0.031(2) 0.037(2) -0.0007(18) 0.0138(17) -0.0060(17)
C20 0.0289(19) 0.0215(17) 0.0169(18) -0.0033(14) 0.0055(15) -0.0009(15)
C21 0.029(2) 0.0263(19) 0.028(2) -0.0030(16) 0.0128(16) 0.0029(16)
C22 0.033(2) 0.031(2) 0.025(2) -0.0061(16) 0.0072(17) -0.0011(17)
C23 0.036(2) 0.036(2) 0.0146(18) -0.0021(16) 0.0056(16) -0.0025(18)
C24 0.0169(16) 0.0167(16) 0.0140(16) 0.0026(13) -0.0010(13) 0.0004(13)
C25 0.0219(18) 0.0242(18) 0.0187(17) 0.0042(14) 0.0051(14) 0.0014(15)
C26 0.0202(18) 0.0242(18) 0.031(2) 0.0064(16) 0.0028(15) 0.0046(15)
C27 0.028(2) 0.030(2) 0.025(2) 0.0125(16) -0.0038(16) 0.0001(16)
C28 0.032(2) 0.032(2) 0.0158(18) 0.0062(15) 0.0017(15) 0.0023(17)
C29 0.0257(18) 0.0236(18) 0.0172(17) 0.0034(14) 0.0058(14) 0.0033(15)
C30 0.0156(16) 0.0183(16) 0.0189(17) 0.0024(13) 0.0004(14) 0.0015(13)
C31 0.0225(18) 0.0209(17) 0.0187(18) 0.0018(14) 0.0030(14) 0.0027(14)
C32 0.0191(17) 0.0289(19) 0.0158(17) -0.0016(14) 0.0047(14) -0.0006(15)
C33 0.033(2) 0.041(2) 0.026(2) 0.0095(18) 0.0095(17) 0.0118(18)
C34 0.047(3) 0.059(3) 0.021(2) 0.015(2) 0.0132(19) 0.010(2)
C35 0.040(2) 0.051(3) 0.0165(19) 0.0007(18) 0.0148(17) 0.005(2)
C36 0.031(2) 0.034(2) 0.027(2) -0.0063(17) 0.0089(17) 0.0045(18)
C37 0.0282(19) 0.0282(19) 0.0196(18) -0.0014(15) 0.0047(15) 0.0016(16)

loop_
_atom_type_symbol
_atom_type_description
_atom_type_scat_dispersion_real
_atom_type_scat_dispersion_imag
_atom_type_scat_source
C C 0.0033 0.0016 'International Tables Vol C Tables 4.2.6.8 and 6.1.1.4'
H H 0.0000 0.0000 'International Tables Vol C Tables 4.2.6.8 and 6.1.1.4'
N N 0.0061 0.0033 'International Tables Vol C Tables 4.2.6.8 and 6.1.1.4'
P P 0.1023 0.0942 'International Tables Vol C Tables 4.2.6.8 and 6.1.1.4'
Ir Ir -1.4442 7.9887 'International Tables Vol C Tables 4.2.6.8 and 6.1.1.4'

loop_
_geom_angle_atom_site_label_1
_geom_angle_atom_site_label_2
_geom_angle_atom_site_label_3
_geom_angle
C24 Ir1 C30 95.68(13)
C24 Ir1 N1 178.03(11)
C30 Ir1 N1 86.29(12)
C24 Ir1 P1 98.49(9)
C30 Ir1 P1 91.76(9)
N1 Ir1 P1 81.48(8)
C24 Ir1 P2 96.86(9)
C30 Ir1 P2 97.51(9)
N1 Ir1 P2 82.80(8)
P1 Ir1 P2 161.16(3)
C24 Ir1 H1 91.8
C30 Ir1 H1 171.8
N1 Ir1 H1 86.2
P1 Ir1 H1 90.4
P2 Ir1 H1 78.2
C1 P1 C12 102.77(15)
C1 P1 C8 103.95(16)
C12 P1 C8 110.01(16)
C1 P1 Ir1 97.69(11)
C12 P1 Ir1 123.49(11)
C8 P1 Ir1 115.10(12)
C7 P2 C16 102.33(16)
C7 P2 C20 103.76(17)
C16 P2 C20 109.66(16)
C7 P2 Ir1 98.37(11)
C16 P2 Ir1 119.94(12)
C20 P2 Ir1 118.94(11)
C6 N1 C2 119.6(3)
C6 N1 Ir1 120.4(2)
C2 N1 Ir1 120.0(2)
C2 C1 P1 111.6(2)
C2 C1 H1A 109.3
P1 C1 H1A 109.3
C2 C1 H1B 109.3
P1 C1 H1B 109.3
H1A C1 H1B 108.0
N1 C2 C3 121.0(3)
N1 C2 C1 116.8(3)
C3 C2 C1 122.1(3)
C4 C3 C2 120.1(4)
C4 C3 H3 119.9
C2 C3 H3 119.9
C3 C4 C5 118.6(4)
C3 C4 H4 120.7
C5 C4 H4 120.7
C4 C5 C6 119.9(3)
C4 C5 H5 120.0
C6 C5 H5 120.0
N1 C6 C5 120.6(3)
N1 C6 C7 117.1(3)
C5 C6 C7 122.3(3)
C6 C7 P2 112.7(2)
C6 C7 H7A 109.1
P2 C7 H7A 109.1
C6 C7 H7B 109.1
P2 C7 H7B 109.1
H7A C7 H7B 107.8
C10 C8 C11 108.7(3)
C10 C8 C9 107.2(3)
C11 C8 C9 108.1(3)
C10 C8 P1 110.4(2)
C11 C8 P1 114.3(3)
C9 C8 P1 107.8(2)
C8 C9 H9A 109.5
C8 C9 H9B 109.5
H9A C9 H9B 109.5
C8 C9 H9C 109.5
H9A C9 H9C 109.5
H9B C9 H9C 109.5
C8 C10 H10A 109.5
C8 C10 H10B 109.5
H10A C10 H10B 109.5
C8 C10 H10C 109.5
H10A C10 H10C 109.5
H10B C10 H10C 109.5
C8 C11 H11A 109.5
C8 C11 H11B 109.5
H11A C11 H11B 109.5
C8 C11 H11C 109.5
H11A C11 H11C 109.5
H11B C11 H11C 109.5
C14 C12 C13 107.1(3)
C14 C12 C15 110.3(3)
C13 C12 C15 107.4(3)
C14 C12 P1 114.4(2)
C13 C12 P1 108.7(2)
C15 C12 P1 108.7(2)
C12 C13 H13A 109.5
C12 C13 H13B 109.5
H13A C13 H13B 109.5
C12 C13 H13C 109.5
H13A C13 H13C 109.5
H13B C13 H13C 109.5
C12 C14 H14A 109.5
C12 C14 H14B 109.5
H14A C14 H14B 109.5
C12 C14 H14C 109.5
H14A C14 H14C 109.5
H14B C14 H14C 109.5
C12 C15 H15A 109.5
C12 C15 H15B 109.5
H15A C15 H15B 109.5
C12 C15 H15C 109.5
H15A C15 H15C 109.5
H15B C15 H15C 109.5
C18 C16 C17 108.0(3)
C18 C16 C19 110.9(3)
C17 C16 C19 106.8(3)
C18 C16 P2 108.5(2)
C17 C16 P2 109.7(2)
C19 C16 P2 112.8(3)
C16 C17 H17A 109.5
C16 C17 H17B 109.5
H17A C17 H17B 109.5
C16 C17 H17C 109.5
H17A C17 H17C 109.5
H17B C17 H17C 109.5
C16 C18 H18A 109.5
C16 C18 H18B 109.5
H18A C18 H18B 109.5
C16 C18 H18C 109.5
H18A C18 H18C 109.5
H18B C18 H18C 109.5
C16 C19 H19A 109.5
C16 C19 H19B 109.5
H19A C19 H19B 109.5
C16 C19 H19C 109.5
H19A C19 H19C 109.5
H19B C19 H19C 109.5
C22 C20 C21 108.6(3)
C22 C20 C23 107.0(3)
C21 C20 C23 109.2(3)
C22 C20 P2 116.4(3)
C21 C20 P2 108.9(2)
C23 C20 P2 106.4(2)
C20 C21 H21A 109.5
C20 C21 H21B 109.5
H21A C21 H21B 109.5
C20 C21 H21C 109.5
H21A C21 H21C 109.5
H21B C21 H21C 109.5
C20 C22 H22A 109.5
C20 C22 H22B 109.5
H22A C22 H22B 109.5
C20 C22 H22C 109.5
H22A C22 H22C 109.5
H22B C22 H22C 109.5
C20 C23 H23A 109.5
C20 C23 H23B 109.5
H23A C23 H23B 109.5
C20 C23 H23C 109.5
H23A C23 H23C 109.5
H23B C23 H23C 109.5
C29 C24 C25 114.4(3)
C29 C24 Ir1 122.0(2)
C25 C24 Ir1 123.5(2)
C26 C25 C24 122.2(3)
C26 C25 H25 118.9
C24 C25 H25 118.9
C27 C26 C25 121.6(3)
C27 C26 H26 119.2
C25 C26 H26 119.2
C26 C27 C28 117.9(3)
C26 C27 H27 121.1
C28 C27 H27 121.1
C27 C28 C29 120.5(3)
C27 C28 H28 119.7
C29 C28 H28 119.7
C28 C29 C24 123.3(3)
C28 C29 H29 118.3
C24 C29 H29 118.3
C31 C30 Ir1 170.4(3)
C30 C31 C32 173.4(4)
C33 C32 C37 117.3(3)
C33 C32 C31 120.6(3)
C37 C32 C31 122.0(3)
C34 C33 C32 121.5(4)
C34 C33 H33 119.2
C32 C33 H33 119.2
C35 C34 C33 120.1(4)
C35 C34 H34 120.0
C33 C34 H34 120.0
C36 C35 C34 120.0(4)
C36 C35 H35 120.0
C34 C35 H35 120.0
C35 C36 C37 120.1(4)
C35 C36 H36 119.9
C37 C36 H36 119.9
C36 C37 C32 120.9(4)
C36 C37 H37 119.5
C32 C37 H37 119.5

loop_
_geom_bond_atom_site_label_1
_geom_bond_atom_site_label_2
_geom_bond_distance
Ir1 C24 2.074(3)
Ir1 C30 2.075(3)
Ir1 N1 2.132(3)
Ir1 P1 2.3072(9)
Ir1 P2 2.3158(9)
Ir1 H1 1.6716
P1 C1 1.845(3)
P1 C12 1.887(3)
P1 C8 1.895(4)
P2 C7 1.841(3)
P2 C16 1.891(4)
P2 C20 1.899(4)
N1 C6 1.352(4)
N1 C2 1.354(4)
C1 C2 1.504(5)
C1 H1A 0.9900
C1 H1B 0.9900
C2 C3 1.382(5)
C3 C4 1.374(6)
C3 H3 0.9500
C4 C5 1.384(6)
C4 H4 0.9500
C5 C6 1.391(5)
C5 H5 0.9500
C6 C7 1.501(5)
C7 H7A 0.9900
C7 H7B 0.9900
C8 C10 1.529(5)
C8 C11 1.533(5)
C8 C9 1.538(5)
C9 H9A 0.9800
C9 H9B 0.9800
C9 H9C 0.9800
C10 H10A 0.9800
C10 H10B 0.9800
C10 H10C 0.9800
C11 H11A 0.9800
C11 H11B 0.9800
C11 H11C 0.9800
C12 C14 1.535(5)
C12 C13 1.537(5)
C12 C15 1.540(5)
C13 H13A 0.9800
C13 H13B 0.9800
C13 H13C 0.9800
C14 H14A 0.9800
C14 H14B 0.9800
C14 H14C 0.9800
C15 H15A 0.9800
C15 H15B 0.9800
C15 H15C 0.9800
C16 C18 1.528(5)
C16 C17 1.535(5)
C16 C19 1.547(5)
C17 H17A 0.9800
C17 H17B 0.9800
C17 H17C 0.9800
C18 H18A 0.9800
C18 H18B 0.9800
C18 H18C 0.9800
C19 H19A 0.9800
C19 H19B 0.9800
C19 H19C 0.9800
C20 C22 1.535(5)
C20 C21 1.537(5)
C20 C23 1.543(5)
C21 H21A 0.9800
C21 H21B 0.9800
C21 H21C 0.9800
C22 H22A 0.9800
C22 H22B 0.9800
C22 H22C 0.9800
C23 H23A 0.9800
C23 H23B 0.9800
C23 H23C 0.9800
C24 C29 1.403(5)
C24 C25 1.404(5)
C25 C26 1.390(5)
C25 H25 0.9500
C26 C27 1.373(5)
C26 H26 0.9500
C27 C28 1.380(5)
C27 H27 0.9500
C28 C29 1.385(5)
C28 H28 0.9500
C29 H29 0.9500
C30 C31 1.213(5)
C31 C32 1.433(5)
C32 C33 1.390(5)
C32 C37 1.395(5)
C33 C34 1.386(6)
C33 H33 0.9500
C34 C35 1.370(6)
C34 H34 0.9500
C35 C36 1.370(5)
C35 H35 0.9500
C36 C37 1.395(5)
C36 H36 0.9500
C37 H37 0.9500

loop_
_geom_torsion_atom_site_label_1
_geom_torsion_atom_site_label_2
_geom_torsion_atom_site_label_3
_geom_torsion_atom_site_label_4
_geom_torsion
C12 P1 C1 C2 -161.7(2)
C8 P1 C1 C2 83.6(3)
Ir1 P1 C1 C2 -34.7(3)
C6 N1 C2 C3 3.7(5)
Ir1 N1 C2 C3 -175.8(3)
C6 N1 C2 C1 -176.3(3)
Ir1 N1 C2 C1 4.2(4)
P1 C1 C2 N1 23.2(4)
P1 C1 C2 C3 -156.8(3)
N1 C2 C3 C4 -1.3(6)
C1 C2 C3 C4 178.7(4)
C2 C3 C4 C5 -1.1(7)
C3 C4 C5 C6 1.1(7)
C2 N1 C6 C5 -3.7(5)
Ir1 N1 C6 C5 175.8(3)
C2 N1 C6 C7 173.9(3)
Ir1 N1 C6 C7 -6.5(4)
C4 C5 C6 N1 1.3(7)
C4 C5 C6 C7 -176.2(4)
N1 C6 C7 P2 26.7(4)
C5 C6 C7 P2 -155.7(3)
C16 P2 C7 C6 -153.7(3)
C20 P2 C7 C6 92.2(3)
Ir1 P2 C7 C6 -30.4(3)
C1 P1 C8 C10 -166.8(3)
C12 P1 C8 C10 83.7(3)
Ir1 P1 C8 C10 -61.3(3)
C1 P1 C8 C11 70.2(3)
C12 P1 C8 C11 -39.2(3)
Ir1 P1 C8 C11 175.8(2)
C1 P1 C8 C9 -50.0(3)
C12 P1 C8 C9 -159.4(2)
Ir1 P1 C8 C9 55.6(3)
C1 P1 C12 C14 -41.8(3)
C8 P1 C12 C14 68.4(3)
Ir1 P1 C12 C14 -150.1(2)
C1 P1 C12 C13 77.8(3)
C8 P1 C12 C13 -172.0(2)
Ir1 P1 C12 C13 -30.5(3)
C1 P1 C12 C15 -165.6(2)
C8 P1 C12 C15 -55.4(3)
Ir1 P1 C12 C15 86.1(3)
C7 P2 C16 C18 -168.3(3)
C20 P2 C16 C18 -58.6(3)
Ir1 P2 C16 C18 84.4(3)
C7 P2 C16 C17 73.9(3)
C20 P2 C16 C17 -176.4(2)
Ir1 P2 C16 C17 -33.4(3)
C7 P2 C16 C19 -45.0(3)
C20 P2 C16 C19 64.6(3)
Ir1 P2 C16 C19 -152.4(2)
C7 P2 C20 C22 73.6(3)
C16 P2 C20 C22 -35.1(3)
Ir1 P2 C20 C22 -178.6(2)
C7 P2 C20 C21 -163.2(2)
C16 P2 C20 C21 88.1(3)
Ir1 P2 C20 C21 -55.4(3)
C7 P2 C20 C23 -45.6(3)
C16 P2 C20 C23 -154.3(2)
Ir1 P2 C20 C23 62.3(3)
C29 C24 C25 C26 -2.1(5)
Ir1 C24 C25 C26 175.9(3)
C24 C25 C26 C27 0.6(5)
C25 C26 C27 C28 0.7(5)
C26 C27 C28 C29 -0.4(5)
C27 C28 C29 C24 -1.3(6)
C25 C24 C29 C28 2.4(5)
Ir1 C24 C29 C28 -175.6(3)
C37 C32 C33 C34 -1.8(6)
C31 C32 C33 C34 176.6(4)
C32 C33 C34 C35 1.4(7)
C33 C34 C35 C36 0.7(7)
C34 C35 C36 C37 -2.3(6)
C35 C36 C37 C32 1.8(6)
C33 C32 C37 C36 0.2(5)
C31 C32 C37 C36 -178.1(3)
